data_7110467
loop_
_publ_author_name
'Cloke, F. Geoffrey N.'
'Hitchcock, Peter B.'
'Nixon, John F.'
'James Wilson, D.'
'Mountford, Philip'

_publ_section_title
;
 One- and two-step [2 + 2] cycloaddition reactions of group 4 imides with
 the phosphaalkyne ButCP. Crystal and molecular structures of
 [Zr(\h5-C5H5)2(PCButNC6H3Me2-2,6)] and [TiCl2(P2C2But2NBut)(py)] (py) =
 pyridine)
;
_journal_issue 7
_journal_name_full 'Chemical Communications'
_journal_page_first 661
_journal_paper_doi 10.1039/a900648f
_journal_year 1999
_chemical_formula_structural '[Zr(C5H5)2(C6H3Me2NP=CtBu)]'
_chemical_formula_sum 'C23 H28 N P Zr'
_chemical_formula_weight 440.65
_chemical_name_systematic
; 
 ? 
;
_space_group_IT_number 14
_symmetry_cell_setting monoclinic
_symmetry_space_group_name_Hall '-P 2ybc'
_symmetry_space_group_name_H-M 'P 1 21/c 1'
_atom_sites_solution_hydrogens geom
_atom_sites_solution_primary direct
_atom_sites_solution_secondary difmap
_audit_creation_method SHELXL
_cell_angle_alpha 90.00
_cell_angle_beta 107.01(3)
_cell_angle_gamma 90.00
_cell_formula_units_Z 4
_cell_length_a 11.622(3)
_cell_length_b 21.830(8)
_cell_length_c 8.389(4)
_cell_measurement_reflns_used 25
_cell_measurement_temperature 173(2)
_cell_measurement_theta_max 10
_cell_measurement_theta_min 7
_cell_volume 2035.3(14)
_computing_cell_refinement 'Enraf-Nonius CAD4'
_computing_data_collection 'Enraf-Nonius CAD4'
_computing_molecular_graphics 'CAMERON (Watkin and Pearce,1993)'
_computing_publication_material SHELXL-93
_computing_structure_refinement 'SHELXL-93 (Sheldrick, 1993)'
_computing_structure_solution 'SHELXS-86 (Sheldrick, 1990)'
_diffrn_ambient_temperature 173(2)
_diffrn_measurement_device ' Enraf-Nonius CAD4'
_diffrn_measurement_method \w--2\q
_diffrn_radiation_monochromator graphite
_diffrn_radiation_source 'fine-focus sealed tube'
_diffrn_radiation_type MoK\a
_diffrn_radiation_wavelength 0.71073
_diffrn_reflns_av_R_equivalents 0.0417
_diffrn_reflns_av_sigmaI/netI 0.0823
_diffrn_reflns_limit_h_max 13
_diffrn_reflns_limit_h_min -13
_diffrn_reflns_limit_k_max 25
_diffrn_reflns_limit_k_min 0
_diffrn_reflns_limit_l_max 9
_diffrn_reflns_limit_l_min 0
_diffrn_reflns_number 3811
_diffrn_reflns_theta_max 24.97
_diffrn_reflns_theta_min 2.06
_diffrn_standards_decay_% 0
_diffrn_standards_interval_time 120
_diffrn_standards_number 2
_exptl_absorpt_coefficient_mu 0.625
_exptl_absorpt_correction_T_max 1.00
_exptl_absorpt_correction_T_min 0.90
_exptl_absorpt_correction_type empirical
_exptl_crystal_density_diffrn 1.438
_exptl_crystal_F_000 912
_exptl_crystal_size_max 0.40
_exptl_crystal_size_mid 0.30
_exptl_crystal_size_min 0.02
_refine_diff_density_max 0.647
_refine_diff_density_min -1.023
_refine_diff_density_rms 0.106
_refine_ls_extinction_method none
_refine_ls_goodness_of_fit_all 0.834
_refine_ls_goodness_of_fit_obs 0.817
_refine_ls_hydrogen_treatment riding
_refine_ls_matrix_type full
_refine_ls_number_parameters 240
_refine_ls_number_reflns 3561
_refine_ls_number_restraints 0
_refine_ls_restrained_S_all 0.841
_refine_ls_restrained_S_obs 0.817
_refine_ls_R_factor_all 0.0746
_refine_ls_R_factor_obs 0.0476
_refine_ls_shift/esd_max 0.000
_refine_ls_shift/esd_mean 0.000
_refine_ls_structure_factor_coef Fsqd
_refine_ls_weighting_details 'w=1/[\s^2^(Fo^2^)+(0.0782P)^2^+8.2446P] where P=(Fo^2^+2Fc^2^)/3'
_refine_ls_weighting_scheme calc
_refine_ls_wR_factor_all 0.1375
_refine_ls_wR_factor_obs 0.1141
_reflns_number_observed 2651
_reflns_number_total 3563
_reflns_observed_criterion >2sigma(I)
_cod_data_source_file 900648fsup1.cif
_cod_data_source_block fgnc/jfn-1
_cod_depositor_comments
;
The following automatic conversions were performed:

'_refine_ls_weighting_scheme' value 'calc
w=1/[\s^2^(Fo^2^)+(0.0782P)^2^+8.2446P] where P=(Fo^2^+2Fc^2^)/3' was
changed to 'calc'. New tag '_refine_ls_weighting_details' was
created. The value of the new tag was set to
'w=1/[\s^2^(Fo^2^)+(0.0782P)^2^+8.2446P] where P=(Fo^2^+2Fc^2^)/3'.

Automatic conversion script
Id: cif_fix_values 3143 2015-03-26 13:38:13Z robertas 
;
_cod_original_cell_volume 2035.3(13)
_cod_original_sg_symbol_H-M P2(1)/c
_cod_database_code 7110467

loop_
_symmetry_equiv_pos_as_xyz
'x, y, z'
'x, -y+1/2, z+1/2'
'-x, -y, -z'
'-x, y-1/2, -z-1/2'

loop_
_atom_site_aniso_label
_atom_site_aniso_U_11
_atom_site_aniso_U_22
_atom_site_aniso_U_33
_atom_site_aniso_U_23
_atom_site_aniso_U_13
_atom_site_aniso_U_12
Zr 0.0179(3) 0.0139(3) 0.0132(3) 0.0014(2) 0.0081(2) -0.0005(2)
P 0.0186(7) 0.0178(7) 0.0190(7) 0.0038(6) 0.0063(6) -0.0021(5)
N 0.018(2) 0.018(2) 0.014(2) 0.001(2) 0.005(2) -0.002(2)
C1 0.022(3) 0.016(3) 0.015(3) -0.002(2) 0.008(2) -0.002(2)
C2 0.019(3) 0.023(3) 0.020(3) 0.005(2) 0.002(2) -0.002(2)
C3 0.021(3) 0.027(3) 0.032(3) -0.005(3) 0.008(2) 0.005(2)
C4 0.024(3) 0.044(4) 0.018(3) -0.005(3) 0.005(2) -0.001(3)
C5 0.027(3) 0.038(4) 0.045(4) 0.022(3) -0.005(3) -0.003(3)
C6 0.021(3) 0.011(2) 0.017(3) 0.005(2) 0.008(2) 0.001(2)
C7 0.023(3) 0.017(3) 0.018(3) 0.001(2) 0.010(2) 0.001(2)
C8 0.024(3) 0.031(3) 0.029(3) 0.005(3) 0.016(3) 0.001(3)
C9 0.015(3) 0.034(3) 0.044(4) 0.005(3) 0.007(3) 0.001(2)
C10 0.026(3) 0.027(3) 0.023(3) -0.001(2) 0.004(2) -0.004(2)
C11 0.023(3) 0.012(2) 0.017(3) 0.002(2) 0.005(2) 0.002(2)
C12 0.030(3) 0.026(3) 0.016(3) -0.005(2) 0.009(2) -0.002(2)
C13 0.035(3) 0.032(3) 0.019(3) -0.002(2) 0.017(3) -0.002(3)
C14 0.044(4) 0.018(3) 0.024(3) -0.005(2) 0.016(3) 0.001(3)
C15 0.028(3) 0.016(3) 0.029(3) -0.002(2) 0.013(3) 0.002(2)
C16 0.032(3) 0.017(3) 0.019(3) 0.002(2) 0.007(2) 0.008(2)
C17 0.028(3) 0.013(3) 0.033(3) -0.002(2) 0.012(3) -0.002(2)
C18 0.033(3) 0.018(3) 0.026(3) -0.009(2) 0.006(3) 0.002(2)
C19 0.027(3) 0.029(3) 0.017(3) 0.001(2) 0.013(2) 0.003(2)
C20 0.024(3) 0.037(3) 0.017(3) 0.004(2) 0.016(2) 0.007(3)
C21 0.029(3) 0.045(4) 0.026(3) -0.006(3) 0.021(3) -0.014(3)
C22 0.041(4) 0.024(3) 0.027(3) 0.007(2) 0.024(3) 0.002(3)
C23 0.028(3) 0.032(3) 0.010(2) 0.004(2) 0.010(2) 0.000(2)

loop_
_atom_site_label
_atom_site_type_symbol
_atom_site_fract_x
_atom_site_fract_y
_atom_site_fract_z
_atom_site_U_iso_or_equiv
_atom_site_thermal_displace_type
_atom_site_occupancy
_atom_site_calc_flag
_atom_site_refinement_flags
_atom_site_disorder_group
Zr Zr 0.28026(4) 0.07270(2) 0.29606(6) 0.0142(2) Uani 1 d . .
M1 C 0.3245 -0.0131 0.1776 0.000 Uiso 0.00 d P 1
M2 C 0.1999 0.0784 0.5106 0.000 Uiso 0.00 d P 1
P P 0.30727(12) 0.18101(6) 0.1448(2) 0.0183(3) Uani 1 d . 1
N N 0.4096(4) 0.1403(2) 0.2997(5) 0.0166(9) Uani 1 d . 1
C1 C 0.1834(5) 0.1360(2) 0.1006(6) 0.0174(11) Uani 1 d . 1
C2 C 0.0701(5) 0.1532(2) -0.0378(7) 0.0214(12) Uani 1 d . 1
C3 C -0.0393(5) 0.1552(3) 0.0282(7) 0.0265(13) Uani 1 d . 1
H3A H -0.1120(6) 0.1625(18) -0.0645(10) 0.040 Uiso 1 calc R 1
H3B H -0.0293(17) 0.1884(12) 0.1099(36) 0.040 Uiso 1 calc R 1
H3C H -0.0466(21) 0.1161(7) 0.0816(43) 0.040 Uiso 1 calc R 1
C4 C 0.0471(5) 0.1034(3) -0.1747(7) 0.0289(13) Uani 1 d . 1
H4A H -0.0219(23) 0.1153(9) -0.2685(22) 0.043 Uiso 1 calc R 1
H4B H 0.0301(35) 0.0643(5) -0.1289(15) 0.043 Uiso 1 calc R 1
H4C H 0.1185(14) 0.0991(13) -0.2133(35) 0.043 Uiso 1 calc R 1
C5 C 0.0793(6) 0.2154(3) -0.1194(9) 0.040(2) Uani 1 d . 1
H5A H 0.0041(17) 0.2237(10) -0.2071(40) 0.060 Uiso 1 calc R 1
H5B H 0.1463(27) 0.2145(7) -0.1680(50) 0.060 Uiso 1 calc R 1
H5C H 0.0932(41) 0.2478(4) -0.0349(15) 0.060 Uiso 1 calc R 1
C6 C 0.5342(5) 0.1558(2) 0.3340(6) 0.0160(11) Uani 1 d . 1
C7 C 0.5963(5) 0.1491(2) 0.2114(6) 0.0185(11) Uani 1 d . 1
C8 C 0.7194(5) 0.1605(3) 0.2581(7) 0.0264(13) Uani 1 d . 1
H8 H 0.7619(5) 0.1549(3) 0.1781(7) 0.032 Uiso 1 calc R 1
C9 C 0.7820(5) 0.1796(3) 0.4162(8) 0.0312(14) Uani 1 d . 1
H9 H 0.8664(5) 0.1862(3) 0.4453(8) 0.037 Uiso 1 calc R 1
C10 C 0.7195(5) 0.1892(3) 0.5323(7) 0.0259(13) Uani 1 d . 1
H10 H 0.7613(5) 0.2041(3) 0.6401(7) 0.031 Uiso 1 calc R 1
C11 C 0.5974(5) 0.1773(2) 0.4934(6) 0.0177(11) Uani 1 d . 1
C12 C 0.5334(5) 0.1894(3) 0.6220(7) 0.0239(12) Uani 1 d . 1
H12A H 0.5085(29) 0.1505(3) 0.6597(34) 0.036 Uiso 1 calc R 1
H12B H 0.4622(19) 0.2148(14) 0.5731(15) 0.036 Uiso 1 calc R 1
H12C H 0.5876(12) 0.2110(15) 0.7172(21) 0.036 Uiso 1 calc R 1
C13 C 0.5346(5) 0.1334(3) 0.0329(7) 0.0267(13) Uani 1 d . 1
H13A H 0.5071(31) 0.1711(3) -0.0302(12) 0.040 Uiso 1 calc R 1
H13B H 0.4652(21) 0.1070(15) 0.0267(8) 0.040 Uiso 1 calc R 1
H13C H 0.5909(12) 0.1119(16) -0.0145(15) 0.040 Uiso 1 calc R 1
C14 C 0.3233(5) 0.0148(3) 0.0555(7) 0.0273(13) Uani 1 d . 2
H14 H 0.3222(5) 0.0368(3) -0.0426(7) 0.033 Uiso 1 calc R 2
C15 C 0.4237(5) 0.0069(2) 0.1947(7) 0.0231(12) Uani 1 d . 2
H15 H 0.5023(5) 0.0226(2) 0.2085(7) 0.028 Uiso 1 calc R 2
C16 C 0.3863(5) -0.0288(2) 0.3109(7) 0.0227(12) Uani 1 d . 2
H16 H 0.4354(5) -0.0411(2) 0.4178(7) 0.027 Uiso 1 calc R 2
C17 C 0.2655(5) -0.0429(2) 0.2423(7) 0.0242(12) Uani 1 d . 2
H17 H 0.2185(5) -0.0672(2) 0.2936(7) 0.029 Uiso 1 calc R 2
C18 C 0.2240(5) -0.0153(2) 0.0848(7) 0.0262(13) Uani 1 d . 2
H18 H 0.1442(5) -0.0166(2) 0.0118(7) 0.031 Uiso 1 calc R 2
C19 C 0.2351(5) 0.1301(3) 0.5348(6) 0.0226(12) Uani 1 d . 2
H19 H 0.2636(5) 0.1710(3) 0.5544(6) 0.027 Uiso 1 calc R 2
C20 C 0.1233(5) 0.1120(3) 0.4306(7) 0.0240(12) Uani 1 d . 2
H20 H 0.0621(5) 0.1385(3) 0.3670(7) 0.029 Uiso 1 calc R 2
C21 C 0.1167(5) 0.0475(3) 0.4358(7) 0.0303(14) Uani 1 d . 2
H21 H 0.0508(5) 0.0229(3) 0.3758(7) 0.036 Uiso 1 calc R 2
C22 C 0.2254(5) 0.0260(3) 0.5459(7) 0.0275(13) Uani 1 d . 2
H22 H 0.2454(5) -0.0156(3) 0.5742(7) 0.033 Uiso 1 calc R 2
C23 C 0.2987(5) 0.0767(3) 0.6060(6) 0.0221(12) Uani 1 d . 2
H23 H 0.3775(5) 0.0756(3) 0.6816(6) 0.027 Uiso 1 calc R 2

loop_
_atom_type_symbol
_atom_type_description
_atom_type_scat_dispersion_real
_atom_type_scat_dispersion_imag
_atom_type_scat_source
C C 0.0033 0.0016 'International Tables Vol C Tables 4.2.6.8 and 6.1.1.4'
H H 0.0000 0.0000 'International Tables Vol C Tables 4.2.6.8 and 6.1.1.4'
N N 0.0061 0.0033 'International Tables Vol C Tables 4.2.6.8 and 6.1.1.4'
P P 0.1023 0.0942 'International Tables Vol C Tables 4.2.6.8 and 6.1.1.4'
Zr Zr -2.9673 0.5597 'International Tables Vol C Tables 4.2.6.8 and 6.1.1.4'

loop_
_geom_angle_atom_site_label_1
_geom_angle_atom_site_label_2
_geom_angle_atom_site_label_3
_geom_angle
N Zr C1 77.1(2)
N Zr M1 109.64(12)
C1 Zr M1 109.21(14)
N Zr M2 114.21(12)
C1 Zr M2 108.64(14)
M1 Zr M2 126.82(2)
C16 Zr C15 32.5(2)
C16 Zr C19 127.2(2)
C15 Zr C19 148.5(2)
C16 Zr C23 94.9(2)
C15 Zr C23 119.7(2)
C19 Zr C23 32.3(2)
C16 Zr C14 53.0(2)
C15 Zr C14 32.0(2)
C19 Zr C14 179.4(2)
C23 Zr C14 147.9(2)
C16 Zr C20 132.4(2)
C15 Zr C20 164.6(2)
C19 Zr C20 31.7(2)
C23 Zr C20 52.8(2)
C14 Zr C20 147.7(2)
C16 Zr C17 31.7(2)
C15 Zr C17 53.0(2)
C19 Zr C17 127.3(2)
C23 Zr C17 101.3(2)
C14 Zr C17 52.5(2)
C20 Zr C17 112.9(2)
C16 Zr C18 53.0(2)
C15 Zr C18 53.3(2)
C19 Zr C18 147.5(2)
C23 Zr C18 131.3(2)
C14 Zr C18 32.0(2)
C20 Zr C18 119.0(2)
C17 Zr C18 31.8(2)
C16 Zr C21 101.9(2)
C15 Zr C21 132.9(2)
C19 Zr C21 52.8(2)
C23 Zr C21 52.7(2)
C14 Zr C21 126.7(2)
C20 Zr C21 32.0(2)
C17 Zr C21 81.3(2)
C18 Zr C21 94.7(2)
C16 Zr C22 81.1(2)
C15 Zr C22 113.2(2)
C19 Zr C22 52.9(2)
C23 Zr C22 31.7(2)
C14 Zr C22 126.9(2)
C20 Zr C22 52.7(2)
C17 Zr C22 74.5(2)
C18 Zr C22 101.1(2)
C21 Zr C22 31.8(2)
N Zr P 39.03(12)
C1 Zr P 38.05(13)
M1 Zr P 116.18(5)
M2 Zr P 116.74(4)
C1 P N 102.8(2)
C1 P Zr 52.9(2)
N P Zr 49.95(14)
C6 N P 117.6(3)
C6 N Zr 147.8(3)
P N Zr 91.0(2)
C2 C1 P 120.9(4)
C2 C1 Zr 150.0(4)
P C1 Zr 89.1(2)
C1 C2 C3 110.8(4)
C1 C2 C5 113.5(4)
C3 C2 C5 108.0(5)
C1 C2 C4 108.3(4)
C3 C2 C4 107.9(4)
C5 C2 C4 108.1(5)
C11 C6 C7 119.1(5)
C11 C6 N 119.1(4)
C7 C6 N 121.8(5)
C8 C7 C6 118.3(5)
C8 C7 C13 118.4(5)
C6 C7 C13 123.2(5)
C9 C8 C7 122.4(5)
C8 C9 C10 118.9(5)
C11 C10 C9 121.1(5)
C10 C11 C6 120.1(5)
C10 C11 C12 119.1(5)
C6 C11 C12 120.7(5)
C15 C14 C18 108.8(5)
C15 C14 Zr 73.1(3)
C18 C14 Zr 74.5(3)
C14 C15 C16 107.1(5)
C14 C15 Zr 74.9(3)
C16 C15 Zr 73.4(3)
C17 C16 C15 108.3(5)
C17 C16 Zr 75.7(3)
C15 C16 Zr 74.1(3)
C16 C17 C18 108.9(5)
C16 C17 Zr 72.6(3)
C18 C17 Zr 74.3(3)
C17 C18 C14 106.9(5)
C17 C18 Zr 73.9(3)
C14 C18 Zr 73.4(3)
C20 C19 C23 107.9(5)
C20 C19 Zr 74.7(3)
C23 C19 Zr 74.0(3)
C19 C20 C21 108.2(5)
C19 C20 Zr 73.6(3)
C21 C20 Zr 74.4(3)
C22 C21 C20 107.8(5)
C22 C21 Zr 74.3(3)
C20 C21 Zr 73.6(3)
C23 C22 C21 107.9(5)
C23 C22 Zr 73.2(3)
C21 C22 Zr 73.9(3)
C22 C23 C19 108.2(5)
C22 C23 Zr 75.2(3)
C19 C23 Zr 73.7(3)

loop_
_geom_bond_atom_site_label_1
_geom_bond_atom_site_label_2
_geom_bond_distance
Zr N 2.101(4)
Zr C1 2.188(5)
Zr M1 2.2483(8)
Zr M2 2.2610(10)
Zr C16 2.520(5)
Zr C15 2.529(5)
Zr C19 2.543(5)
Zr C23 2.547(5)
Zr C14 2.551(6)
Zr C20 2.557(5)
Zr C17 2.560(5)
Zr C18 2.565(5)
Zr C21 2.568(5)
Zr C22 2.572(5)
Zr P 2.744(2)
P C1 1.692(5)
P N 1.729(4)
N C6 1.431(6)
C1 C2 1.526(7)
C2 C3 1.528(8)
C2 C5 1.538(8)
C2 C4 1.547(8)
C6 C11 1.405(7)
C6 C7 1.426(7)
C7 C8 1.391(8)
C7 C13 1.498(7)
C8 C9 1.377(8)
C9 C10 1.391(8)
C10 C11 1.384(7)
C11 C12 1.503(7)
C14 C15 1.399(8)
C14 C18 1.411(8)
C15 C16 1.412(8)
C16 C17 1.387(8)
C17 C18 1.403(8)
C19 C20 1.394(8)
C19 C23 1.414(8)
C20 C21 1.411(9)
C21 C22 1.409(8)
C22 C23 1.397(8)
